data_4118716
loop_
_publ_author_name
'Xing Tan'
'Bingxian Liu'
'Xiangyu Li'
'Bin Li'
'Shansheng Xu'
'Haibin Song'
'Baiquan Wang'

_publ_section_title
;
 Rhodium-Catalyzed Cascade Oxidative Annulation Leading to Substituted
 Naphtho[1,8-bc]pyrans by Sequential Cleavage of C(sp2)-H/C(sp3)-H and
 C(sp2)-H/O-H Bonds
;
_journal_name_full 'Journal of the American Chemical Society'
_journal_page_first 16163
_journal_page_last 16166
_journal_paper_doi 10.1021/ja3075242
_journal_volume 134
_journal_year 2012
_chemical_formula_sum 'C38 H25 N O'
_chemical_formula_weight 511.59
_chemical_name_systematic
; 
 ? 
;
_space_group_IT_number 2
_symmetry_cell_setting triclinic
_symmetry_space_group_name_Hall '-P 1'
_symmetry_space_group_name_H-M 'P -1'
_atom_sites_solution_hydrogens geom
_atom_sites_solution_primary direct
_atom_sites_solution_secondary difmap
_audit_creation_method SHELXL-97
_cell_angle_alpha 69.758(10)
_cell_angle_beta 89.373(17)
_cell_angle_gamma 75.645(15)
_cell_formula_units_Z 4
_cell_length_a 11.351(4)
_cell_length_b 13.592(3)
_cell_length_c 19.515(6)
_cell_measurement_reflns_used 8955
_cell_measurement_temperature 113(2)
_cell_measurement_theta_max 27.9
_cell_measurement_theta_min 1.6
_cell_volume 2727.4(14)
_computing_cell_refinement CrystalClear
_computing_data_collection CrystalClear
_computing_data_reduction CrystalClear
_computing_molecular_graphics 'Bruker SHELXTL'
_computing_publication_material 'CrystalStructure 3.8'
_computing_structure_refinement 'SHELXL-97 (Sheldrick, 1997)'
_computing_structure_solution 'SHELXS-97 (Sheldrick, 1990)'
_diffrn_ambient_temperature 113(2)
_diffrn_detector_area_resol_mean 14.22
_diffrn_measured_fraction_theta_full 0.984
_diffrn_measured_fraction_theta_max 0.984
_diffrn_measurement_device_type 'Rigaku Saturn724 CCD'
_diffrn_measurement_method '\w and \f scans'
_diffrn_radiation_monochromator multilayer
_diffrn_radiation_source 'rotating anode'
_diffrn_radiation_type MoK\a
_diffrn_radiation_wavelength 0.71073
_diffrn_reflns_av_R_equivalents 0.0450
_diffrn_reflns_av_sigmaI/netI 0.0795
_diffrn_reflns_limit_h_max 14
_diffrn_reflns_limit_h_min -13
_diffrn_reflns_limit_k_max 17
_diffrn_reflns_limit_k_min -17
_diffrn_reflns_limit_l_max 25
_diffrn_reflns_limit_l_min -25
_diffrn_reflns_number 28803
_diffrn_reflns_theta_full 27.85
_diffrn_reflns_theta_max 27.85
_diffrn_reflns_theta_min 1.63
_diffrn_standards_decay_% 0
_diffrn_standards_interval_count 0
_diffrn_standards_interval_time 0
_diffrn_standards_number 0
_exptl_absorpt_coefficient_mu 0.074
_exptl_absorpt_correction_T_max 0.9883
_exptl_absorpt_correction_T_min 0.9853
_exptl_absorpt_correction_type multi-scan
_exptl_absorpt_process_details CrystalClear
_exptl_crystal_colour Colorless
_exptl_crystal_density_diffrn 1.246
_exptl_crystal_description Prism
_exptl_crystal_F_000 1072
_exptl_crystal_size_max 0.20
_exptl_crystal_size_mid 0.18
_exptl_crystal_size_min 0.16
_refine_diff_density_max 0.368
_refine_diff_density_min -0.284
_refine_diff_density_rms 0.049
_refine_ls_extinction_method none
_refine_ls_goodness_of_fit_ref 1.102
_refine_ls_hydrogen_treatment constr
_refine_ls_matrix_type full
_refine_ls_number_parameters 718
_refine_ls_number_reflns 12766
_refine_ls_number_restraints 0
_refine_ls_restrained_S_all 1.102
_refine_ls_R_factor_all 0.0860
_refine_ls_R_factor_gt 0.0562
_refine_ls_shift/su_max 0.003
_refine_ls_shift/su_mean 0.001
_refine_ls_structure_factor_coef Fsqd
_refine_ls_weighting_details 'calc w=1/[\s^2^(Fo^2^)+(0.0286P)^2^+0.0000P] where P=(Fo^2^+2Fc^2^)/3'
_refine_ls_weighting_scheme calc
_refine_ls_wR_factor_gt 0.0974
_refine_ls_wR_factor_ref 0.1074
_reflns_number_gt 8859
_reflns_number_total 12766
_reflns_threshold_expression >2sigma(I)
_cod_data_source_file ja3075242_si_002_2.cif
_cod_data_source_block 3ka-1
_cod_database_code 4118716

loop_
_symmetry_equiv_pos_as_xyz
'x, y, z'
'-x, -y, -z'

loop_
_atom_site_label
_atom_site_type_symbol
_atom_site_fract_x
_atom_site_fract_y
_atom_site_fract_z
_atom_site_U_iso_or_equiv
_atom_site_adp_type
_atom_site_occupancy
_atom_site_symmetry_multiplicity
_atom_site_calc_flag
_atom_site_refinement_flags
O1 O 0.86536(10) 0.58671(9) 0.46072(6) 0.0276(3) Uani 1 1 d .
O2 O 0.38363(10) 0.52144(8) 1.06568(6) 0.0244(3) Uani 1 1 d .
N1 N 0.82881(14) 0.49107(12) 0.32781(8) 0.0375(4) Uani 1 1 d .
N2 N 0.38490(13) 0.28282(12) 1.20025(8) 0.0340(4) Uani 1 1 d .
C1 C 0.87660(14) 0.66649(12) 0.48798(9) 0.0235(4) Uani 1 1 d .
C2 C 0.86006(14) 0.65549(13) 0.55856(9) 0.0232(4) Uani 1 1 d .
C3 C 0.81827(14) 0.56214(12) 0.60718(9) 0.0226(4) Uani 1 1 d .
C4 C 0.81107(14) 0.53440(13) 0.68300(9) 0.0233(4) Uani 1 1 d .
C5 C 0.74838(14) 0.45493(13) 0.71829(9) 0.0253(4) Uani 1 1 d .
H5 H 0.7385 0.4392 0.7691 0.030 Uiso 1 1 calc R
C6 C 0.70094(14) 0.39924(13) 0.68367(9) 0.0242(4) Uani 1 1 d .
H6 H 0.6562 0.3494 0.7098 0.029 Uiso 1 1 calc R
C7 C 0.71874(14) 0.41605(13) 0.60872(9) 0.0220(4) Uani 1 1 d .
C8 C 0.68020(14) 0.35440(12) 0.57059(9) 0.0232(4) Uani 1 1 d .
C9 C 0.70290(14) 0.37373(13) 0.49746(9) 0.0238(4) Uani 1 1 d .
C10 C 0.76699(14) 0.45259(13) 0.46201(8) 0.0226(4) Uani 1 1 d .
C11 C 0.80219(14) 0.51307(12) 0.49845(9) 0.0229(4) Uani 1 1 d .
C12 C 0.77794(14) 0.49867(12) 0.57177(8) 0.0208(4) Uani 1 1 d .
C13 C 0.90144(14) 0.75852(13) 0.42660(8) 0.0225(4) Uani 1 1 d .
C14 C 0.84175(15) 0.86628(13) 0.41677(9) 0.0276(4) Uani 1 1 d .
H14 H 0.7901 0.8818 0.4524 0.033 Uiso 1 1 calc R
C15 C 0.85732(16) 0.95068(13) 0.35548(9) 0.0298(4) Uani 1 1 d .
H15 H 0.8152 1.0234 0.3490 0.036 Uiso 1 1 calc R
C16 C 0.93401(15) 0.92958(14) 0.30364(9) 0.0295(4) Uani 1 1 d .
H16 H 0.9451 0.9875 0.2619 0.035 Uiso 1 1 calc R
C17 C 0.99431(15) 0.82324(14) 0.31317(9) 0.0281(4) Uani 1 1 d .
H17 H 1.0479 0.8084 0.2782 0.034 Uiso 1 1 calc R
C18 C 0.97698(14) 0.73801(13) 0.37368(9) 0.0252(4) Uani 1 1 d .
H18 H 1.0170 0.6653 0.3789 0.030 Uiso 1 1 calc R
C19 C 0.86903(15) 0.74745(13) 0.58226(9) 0.0249(4) Uani 1 1 d .
C20 C 0.76555(16) 0.80650(13) 0.60323(9) 0.0298(4) Uani 1 1 d .
H20 H 0.6916 0.7850 0.6056 0.036 Uiso 1 1 calc R
C21 C 0.76951(18) 0.89652(14) 0.62068(10) 0.0382(5) Uani 1 1 d .
H21 H 0.6985 0.9361 0.6350 0.046 Uiso 1 1 calc R
C22 C 0.87685(18) 0.92856(14) 0.61715(10) 0.0402(5) Uani 1 1 d .
H22 H 0.8793 0.9904 0.6288 0.048 Uiso 1 1 calc R
C23 C 0.98046(18) 0.87046(14) 0.59663(10) 0.0384(5) Uani 1 1 d .
H23 H 1.0540 0.8925 0.5942 0.046 Uiso 1 1 calc R
C24 C 0.97705(16) 0.77974(14) 0.57957(9) 0.0309(4) Uani 1 1 d .
H24 H 1.0486 0.7397 0.5660 0.037 Uiso 1 1 calc R
C25 C 0.86912(16) 0.57939(14) 0.73079(9) 0.0297(4) Uani 1 1 d .
H25A H 0.9454 0.5942 0.7113 0.045 Uiso 1 1 calc R
H25B H 0.8864 0.5263 0.7809 0.045 Uiso 1 1 calc R
H25C H 0.8132 0.6469 0.7311 0.045 Uiso 1 1 calc R
C26 C 0.61130(15) 0.27303(13) 0.60936(9) 0.0248(4) Uani 1 1 d .
C27 C 0.48762(15) 0.29443(14) 0.59005(10) 0.0323(4) Uani 1 1 d .
H27 H 0.4470 0.3609 0.5529 0.039 Uiso 1 1 calc R
C28 C 0.42306(17) 0.21870(16) 0.62512(11) 0.0401(5) Uani 1 1 d .
H28 H 0.3386 0.2340 0.6114 0.048 Uiso 1 1 calc R
C29 C 0.48037(17) 0.12118(15) 0.67989(10) 0.0380(5) Uani 1 1 d .
H29 H 0.4355 0.0701 0.7034 0.046 Uiso 1 1 calc R
C30 C 0.60376(16) 0.09909(14) 0.69993(9) 0.0319(4) Uani 1 1 d .
H30 H 0.6439 0.0326 0.7373 0.038 Uiso 1 1 calc R
C31 C 0.66840(16) 0.17488(13) 0.66501(9) 0.0276(4) Uani 1 1 d .
H31 H 0.7527 0.1597 0.6792 0.033 Uiso 1 1 calc R
C32 C 0.66044(15) 0.31429(13) 0.45509(9) 0.0240(4) Uani 1 1 d .
C33 C 0.69740(16) 0.20126(14) 0.47794(9) 0.0316(4) Uani 1 1 d .
H33 H 0.7532 0.1611 0.5200 0.038 Uiso 1 1 calc R
C34 C 0.65296(17) 0.14689(14) 0.43947(10) 0.0358(5) Uani 1 1 d .
H34 H 0.6778 0.0698 0.4559 0.043 Uiso 1 1 calc R
C35 C 0.57264(16) 0.20438(15) 0.37738(10) 0.0357(5) Uani 1 1 d .
H35 H 0.5423 0.1670 0.3514 0.043 Uiso 1 1 calc R
C36 C 0.53695(16) 0.31709(15) 0.35357(9) 0.0321(4) Uani 1 1 d .
H36 H 0.4828 0.3571 0.3108 0.038 Uiso 1 1 calc R
C37 C 0.58035(15) 0.37143(14) 0.39229(9) 0.0281(4) Uani 1 1 d .
H37 H 0.5551 0.4485 0.3758 0.034 Uiso 1 1 calc R
C38 C 0.80046(15) 0.47359(13) 0.38697(9) 0.0270(4) Uani 1 1 d .
C39 C 0.38850(14) 0.63019(12) 1.03769(9) 0.0207(4) Uani 1 1 d .
C40 C 0.34661(14) 0.69406(12) 0.96769(8) 0.0209(4) Uani 1 1 d .
C41 C 0.28999(14) 0.65177(12) 0.91985(8) 0.0215(4) Uani 1 1 d .
C42 C 0.25849(15) 0.70343(12) 0.84437(9) 0.0236(4) Uani 1 1 d .
C43 C 0.18941(15) 0.65843(13) 0.80972(9) 0.0265(4) Uani 1 1 d .
H43 H 0.1655 0.6950 0.7589 0.032 Uiso 1 1 calc R
C44 C 0.15449(14) 0.56482(13) 0.84501(9) 0.0258(4) Uani 1 1 d .
H44 H 0.1037 0.5408 0.8193 0.031 Uiso 1 1 calc R
C45 C 0.19426(14) 0.50401(12) 0.91976(8) 0.0211(4) Uani 1 1 d .
C46 C 0.16892(14) 0.40079(13) 0.95876(9) 0.0220(4) Uani 1 1 d .
C47 C 0.21302(14) 0.34425(12) 1.03155(9) 0.0212(4) Uani 1 1 d .
C48 C 0.28600(14) 0.38770(12) 1.06700(8) 0.0204(4) Uani 1 1 d .
C49 C 0.30973(14) 0.48691(12) 1.02930(8) 0.0207(4) Uani 1 1 d .
C50 C 0.26351(14) 0.54840(12) 0.95585(8) 0.0208(4) Uani 1 1 d .
C51 C 0.44199(14) 0.65462(12) 1.09688(8) 0.0209(4) Uani 1 1 d .
C52 C 0.52928(14) 0.57152(13) 1.14910(9) 0.0244(4) Uani 1 1 d .
H52 H 0.5532 0.5013 1.1457 0.029 Uiso 1 1 calc R
C53 C 0.58089(15) 0.59100(14) 1.20555(9) 0.0287(4) Uani 1 1 d .
H53 H 0.6413 0.5346 1.2399 0.034 Uiso 1 1 calc R
C54 C 0.54489(15) 0.69238(14) 1.21221(9) 0.0309(4) Uani 1 1 d .
H54 H 0.5810 0.7057 1.2507 0.037 Uiso 1 1 calc R
C55 C 0.45556(16) 0.77437(14) 1.16203(9) 0.0304(4) Uani 1 1 d .
H55 H 0.4294 0.8434 1.1670 0.036 Uiso 1 1 calc R
C56 C 0.40440(15) 0.75615(13) 1.10487(9) 0.0273(4) Uani 1 1 d .
H56 H 0.3435 0.8128 1.0709 0.033 Uiso 1 1 calc R
C57 C 0.34359(15) 0.81221(12) 0.94213(8) 0.0234(4) Uani 1 1 d .
C58 C 0.23060(15) 0.88962(13) 0.92752(9) 0.0271(4) Uani 1 1 d .
H58 H 0.1574 0.8668 0.9326 0.033 Uiso 1 1 calc R
C59 C 0.22495(17) 0.99963(13) 0.90566(9) 0.0329(4) Uani 1 1 d .
H59 H 0.1479 1.0514 0.8963 0.040 Uiso 1 1 calc R
C60 C 0.33139(18) 1.03425(14) 0.89742(10) 0.0391(5) Uani 1 1 d .
H60 H 0.3275 1.1094 0.8822 0.047 Uiso 1 1 calc R
C61 C 0.44363(17) 0.95752(14) 0.91178(10) 0.0367(5) Uani 1 1 d .
H61 H 0.5168 0.9806 0.9063 0.044 Uiso 1 1 calc R
C62 C 0.44964(16) 0.84763(13) 0.93398(9) 0.0287(4) Uani 1 1 d .
H62 H 0.5269 0.7961 0.9437 0.034 Uiso 1 1 calc R
C63 C 0.29687(15) 0.80231(13) 0.79586(9) 0.0300(4) Uiso 1 1 d .
H63A H 0.2425 0.8679 0.8001 0.045 Uiso 1 1 calc R
H63B H 0.2921 0.8063 0.7448 0.045 Uiso 1 1 calc R
H63C H 0.3809 0.7967 0.8113 0.045 Uiso 1 1 calc R
C64 C 0.09300(14) 0.35683(12) 0.92080(8) 0.0217(4) Uani 1 1 d .
C65 C -0.01815(15) 0.33907(13) 0.94643(9) 0.0266(4) Uani 1 1 d .
H65 H -0.0474 0.3585 0.9870 0.032 Uiso 1 1 calc R
C66 C -0.08598(15) 0.29370(13) 0.91362(9) 0.0284(4) Uani 1 1 d .
H66 H -0.1609 0.2813 0.9320 0.034 Uiso 1 1 calc R
C67 C -0.04484(15) 0.26605(13) 0.85360(9) 0.0278(4) Uani 1 1 d .
H67 H -0.0910 0.2339 0.8314 0.033 Uiso 1 1 calc R
C68 C 0.06367(15) 0.28555(13) 0.82625(9) 0.0269(4) Uani 1 1 d .
H68 H 0.0910 0.2684 0.7845 0.032 Uiso 1 1 calc R
C69 C 0.13221(15) 0.33003(13) 0.85983(9) 0.0258(4) Uani 1 1 d .
H69 H 0.2069 0.3425 0.8412 0.031 Uiso 1 1 calc R
C70 C 0.18808(14) 0.23759(13) 1.07410(8) 0.0225(4) Uani 1 1 d .
C71 C 0.22043(15) 0.14974(13) 1.05010(9) 0.0272(4) Uani 1 1 d .
H71 H 0.2626 0.1566 1.0071 0.033 Uiso 1 1 calc R
C72 C 0.19194(16) 0.05229(13) 1.08810(9) 0.0334(4) Uani 1 1 d .
H72 H 0.2138 -0.0065 1.0708 0.040 Uiso 1 1 calc R
C73 C 0.13139(17) 0.04135(14) 1.15147(10) 0.0379(5) Uani 1 1 d .
H73 H 0.1116 -0.0249 1.1777 0.045 Uiso 1 1 calc R
C74 C 0.10001(17) 0.12782(15) 1.17631(10) 0.0361(5) Uani 1 1 d .
H74 H 0.0590 0.1203 1.2198 0.043 Uiso 1 1 calc R
C75 C 0.12797(15) 0.22514(13) 1.13830(9) 0.0280(4) Uani 1 1 d .
H75 H 0.1062 0.2836 1.1560 0.034 Uiso 1 1 calc R
C76 C 0.34067(15) 0.32871(13) 1.14132(9) 0.0239(4) Uani 1 1 d .

loop_
_atom_site_aniso_label
_atom_site_aniso_U_11
_atom_site_aniso_U_22
_atom_site_aniso_U_33
_atom_site_aniso_U_23
_atom_site_aniso_U_13
_atom_site_aniso_U_12
O1 0.0365(7) 0.0218(6) 0.0262(6) -0.0092(5) 0.0064(6) -0.0099(5)
O2 0.0314(7) 0.0177(6) 0.0233(6) -0.0060(5) -0.0046(5) -0.0065(5)
N1 0.0380(9) 0.0474(10) 0.0272(9) -0.0134(8) 0.0021(7) -0.0108(8)
N2 0.0383(9) 0.0352(9) 0.0263(8) -0.0079(7) -0.0012(7) -0.0101(7)
C1 0.0235(9) 0.0173(8) 0.0291(9) -0.0085(7) 0.0021(8) -0.0039(7)
C2 0.0200(9) 0.0217(8) 0.0257(9) -0.0078(7) 0.0019(7) -0.0024(7)
C3 0.0206(9) 0.0197(8) 0.0256(9) -0.0086(7) 0.0008(7) -0.0009(7)
C4 0.0228(9) 0.0226(8) 0.0245(9) -0.0100(7) 0.0004(7) -0.0034(7)
C5 0.0277(10) 0.0279(9) 0.0189(8) -0.0083(7) 0.0027(7) -0.0046(8)
C6 0.0233(9) 0.0232(8) 0.0244(9) -0.0063(7) 0.0039(7) -0.0060(7)
C7 0.0192(9) 0.0216(8) 0.0223(9) -0.0074(7) -0.0008(7) -0.0009(7)
C8 0.0211(9) 0.0214(8) 0.0250(9) -0.0083(7) -0.0009(7) -0.0015(7)
C9 0.0207(9) 0.0222(8) 0.0250(9) -0.0087(7) -0.0047(7) 0.0016(7)
C10 0.0259(9) 0.0212(8) 0.0174(8) -0.0072(7) -0.0009(7) 0.0003(7)
C11 0.0245(9) 0.0169(8) 0.0228(9) -0.0035(7) 0.0011(7) -0.0024(7)
C12 0.0200(9) 0.0181(8) 0.0207(8) -0.0058(7) -0.0011(7) -0.0004(7)
C13 0.0226(9) 0.0221(8) 0.0234(9) -0.0077(7) 0.0013(7) -0.0069(7)
C14 0.0295(10) 0.0248(9) 0.0279(10) -0.0100(8) 0.0032(8) -0.0052(8)
C15 0.0376(11) 0.0224(9) 0.0292(10) -0.0080(8) 0.0008(8) -0.0092(8)
C16 0.0355(11) 0.0277(9) 0.0269(9) -0.0059(8) 0.0034(8) -0.0164(8)
C17 0.0266(10) 0.0343(10) 0.0281(10) -0.0137(8) 0.0047(8) -0.0124(8)
C18 0.0224(9) 0.0254(9) 0.0282(9) -0.0106(8) 0.0008(8) -0.0053(7)
C19 0.0307(10) 0.0216(8) 0.0208(9) -0.0048(7) -0.0007(7) -0.0075(7)
C20 0.0322(10) 0.0264(9) 0.0323(10) -0.0127(8) 0.0042(8) -0.0072(8)
C21 0.0481(13) 0.0292(10) 0.0373(11) -0.0151(9) 0.0036(10) -0.0052(9)
C22 0.0581(14) 0.0273(10) 0.0368(11) -0.0135(9) -0.0069(10) -0.0102(10)
C23 0.0450(12) 0.0328(10) 0.0385(11) -0.0081(9) -0.0074(10) -0.0181(9)
C24 0.0300(10) 0.0286(9) 0.0318(10) -0.0074(8) -0.0016(8) -0.0083(8)
C25 0.0352(11) 0.0331(10) 0.0222(9) -0.0096(8) 0.0002(8) -0.0115(8)
C26 0.0261(10) 0.0258(9) 0.0258(9) -0.0138(8) 0.0018(8) -0.0059(7)
C27 0.0274(10) 0.0322(10) 0.0377(11) -0.0129(9) -0.0002(9) -0.0078(8)
C28 0.0299(11) 0.0470(12) 0.0508(13) -0.0221(11) 0.0012(10) -0.0162(10)
C29 0.0439(13) 0.0396(11) 0.0449(12) -0.0233(10) 0.0143(10) -0.0245(10)
C30 0.0412(12) 0.0270(9) 0.0307(10) -0.0130(8) 0.0055(9) -0.0104(8)
C31 0.0280(10) 0.0282(9) 0.0290(10) -0.0129(8) 0.0016(8) -0.0075(8)
C32 0.0263(10) 0.0256(9) 0.0229(9) -0.0118(7) 0.0047(7) -0.0070(7)
C33 0.0396(11) 0.0271(9) 0.0291(10) -0.0135(8) 0.0028(8) -0.0054(8)
C34 0.0498(12) 0.0258(9) 0.0373(11) -0.0165(9) 0.0106(10) -0.0122(9)
C35 0.0370(11) 0.0453(11) 0.0396(11) -0.0268(10) 0.0121(9) -0.0202(9)
C36 0.0291(10) 0.0428(11) 0.0287(10) -0.0163(9) 0.0010(8) -0.0118(9)
C37 0.0285(10) 0.0278(9) 0.0268(9) -0.0095(8) 0.0005(8) -0.0054(8)
C38 0.0270(10) 0.0251(9) 0.0283(10) -0.0094(8) -0.0011(8) -0.0052(8)
C39 0.0221(9) 0.0157(8) 0.0244(9) -0.0072(7) 0.0027(7) -0.0048(7)
C40 0.0205(9) 0.0186(8) 0.0224(8) -0.0068(7) 0.0034(7) -0.0036(7)
C41 0.0220(9) 0.0186(8) 0.0223(9) -0.0067(7) 0.0021(7) -0.0030(7)
C42 0.0242(9) 0.0198(8) 0.0225(9) -0.0056(7) 0.0030(7) -0.0012(7)
C43 0.0298(10) 0.0241(9) 0.0198(9) -0.0050(7) -0.0028(7) -0.0005(8)
C44 0.0258(10) 0.0267(9) 0.0244(9) -0.0097(8) -0.0022(8) -0.0047(8)
C45 0.0203(9) 0.0224(8) 0.0205(8) -0.0091(7) 0.0019(7) -0.0030(7)
C46 0.0199(9) 0.0238(8) 0.0225(9) -0.0094(7) 0.0035(7) -0.0043(7)
C47 0.0211(9) 0.0192(8) 0.0236(9) -0.0092(7) 0.0047(7) -0.0036(7)
C48 0.0227(9) 0.0193(8) 0.0176(8) -0.0060(7) 0.0021(7) -0.0037(7)
C49 0.0210(9) 0.0213(8) 0.0214(8) -0.0109(7) 0.0020(7) -0.0036(7)
C50 0.0212(9) 0.0196(8) 0.0203(8) -0.0083(7) 0.0023(7) -0.0012(7)
C51 0.0229(9) 0.0207(8) 0.0211(8) -0.0078(7) 0.0048(7) -0.0090(7)
C52 0.0245(9) 0.0260(9) 0.0238(9) -0.0097(7) 0.0058(7) -0.0071(7)
C53 0.0264(10) 0.0350(10) 0.0248(9) -0.0100(8) 0.0019(8) -0.0093(8)
C54 0.0355(11) 0.0417(11) 0.0248(9) -0.0161(9) 0.0069(8) -0.0207(9)
C55 0.0426(11) 0.0264(9) 0.0291(10) -0.0138(8) 0.0079(9) -0.0159(8)
C56 0.0320(10) 0.0238(9) 0.0267(9) -0.0089(8) 0.0019(8) -0.0082(8)
C57 0.0299(10) 0.0191(8) 0.0207(9) -0.0068(7) 0.0040(7) -0.0058(7)
C58 0.0289(10) 0.0211(8) 0.0284(9) -0.0066(8) 0.0032(8) -0.0047(7)
C59 0.0356(11) 0.0212(9) 0.0357(11) -0.0075(8) 0.0047(9) 0.0000(8)
C60 0.0503(13) 0.0188(9) 0.0454(12) -0.0081(9) 0.0102(10) -0.0091(9)
C61 0.0381(11) 0.0272(10) 0.0484(12) -0.0133(9) 0.0120(10) -0.0151(9)
C62 0.0277(10) 0.0224(9) 0.0356(10) -0.0106(8) 0.0066(8) -0.0057(8)
C64 0.0239(9) 0.0203(8) 0.0199(8) -0.0064(7) -0.0013(7) -0.0047(7)
C65 0.0244(10) 0.0299(9) 0.0257(9) -0.0116(8) 0.0030(8) -0.0047(8)
C66 0.0231(9) 0.0310(9) 0.0308(10) -0.0088(8) 0.0022(8) -0.0097(8)
C67 0.0294(10) 0.0249(9) 0.0298(10) -0.0099(8) -0.0047(8) -0.0077(8)
C68 0.0310(10) 0.0278(9) 0.0250(9) -0.0120(8) 0.0024(8) -0.0094(8)
C69 0.0263(10) 0.0266(9) 0.0258(9) -0.0100(8) 0.0045(8) -0.0085(8)
C70 0.0222(9) 0.0222(8) 0.0233(9) -0.0082(7) -0.0003(7) -0.0061(7)
C71 0.0286(10) 0.0246(9) 0.0280(10) -0.0096(8) 0.0031(8) -0.0057(8)
C72 0.0433(12) 0.0216(9) 0.0356(11) -0.0114(8) 0.0003(9) -0.0070(8)
C73 0.0492(13) 0.0267(10) 0.0367(11) -0.0048(9) 0.0042(10) -0.0172(9)
C74 0.0464(12) 0.0375(11) 0.0283(10) -0.0114(9) 0.0115(9) -0.0187(9)
C75 0.0350(10) 0.0270(9) 0.0264(9) -0.0117(8) 0.0062(8) -0.0126(8)
C76 0.0253(10) 0.0236(9) 0.0250(9) -0.0108(8) 0.0028(8) -0.0070(7)

loop_
_atom_type_symbol
_atom_type_description
_atom_type_scat_dispersion_real
_atom_type_scat_dispersion_imag
_atom_type_scat_source
C C 0.0033 0.0016 'International Tables Vol C Tables 4.2.6.8 and 6.1.1.4'
H H 0.0000 0.0000 'International Tables Vol C Tables 4.2.6.8 and 6.1.1.4'
N N 0.0061 0.0033 'International Tables Vol C Tables 4.2.6.8 and 6.1.1.4'
O O 0.0106 0.0060 'International Tables Vol C Tables 4.2.6.8 and 6.1.1.4'

loop_
_geom_angle_atom_site_label_1
_geom_angle_atom_site_label_2
_geom_angle_atom_site_label_3
_geom_angle
C11 O1 C1 118.68(12)
C49 O2 C39 119.24(12)
C2 C1 O1 121.44(14)
C2 C1 C13 130.17(15)
O1 C1 C13 108.32(13)
C1 C2 C3 120.03(15)
C1 C2 C19 117.71(15)
C3 C2 C19 121.76(14)
C4 C3 C12 118.53(15)
C4 C3 C2 125.65(15)
C12 C3 C2 115.77(14)
C3 C4 C5 117.56(15)
C3 C4 C25 125.24(15)
C5 C4 C25 117.15(14)
C6 C5 C4 124.01(15)
C6 C5 H5 118.0
C4 C5 H5 118.0
C5 C6 C7 120.01(15)
C5 C6 H6 120.0
C7 C6 H6 120.0
C6 C7 C12 116.48(15)
C6 C7 C8 123.00(15)
C12 C7 C8 120.52(15)
C9 C8 C7 119.90(15)
C9 C8 C26 120.68(15)
C7 C8 C26 119.37(14)
C8 C9 C10 119.25(15)
C8 C9 C32 121.59(15)
C10 C9 C32 119.16(14)
C11 C10 C9 120.70(15)
C11 C10 C38 116.48(15)
C9 C10 C38 122.81(15)
O1 C11 C10 117.20(14)
O1 C11 C12 120.75(15)
C10 C11 C12 122.02(15)
C11 C12 C7 117.50(15)
C11 C12 C3 119.68(15)
C7 C12 C3 122.75(15)
C18 C13 C14 118.56(15)
C18 C13 C1 119.85(14)
C14 C13 C1 121.33(14)
C15 C14 C13 120.59(15)
C15 C14 H14 119.7
C13 C14 H14 119.7
C16 C15 C14 120.42(16)
C16 C15 H15 119.8
C14 C15 H15 119.8
C17 C16 C15 119.43(16)
C17 C16 H16 120.3
C15 C16 H16 120.3
C16 C17 C18 120.45(15)
C16 C17 H17 119.8
C18 C17 H17 119.8
C17 C18 C13 120.52(15)
C17 C18 H18 119.7
C13 C18 H18 119.7
C20 C19 C24 118.89(16)
C20 C19 C2 119.50(15)
C24 C19 C2 121.50(15)
C21 C20 C19 120.58(17)
C21 C20 H20 119.7
C19 C20 H20 119.7
C22 C21 C20 120.09(17)
C22 C21 H21 120.0
C20 C21 H21 120.0
C23 C22 C21 119.96(18)
C23 C22 H22 120.0
C21 C22 H22 120.0
C22 C23 C24 120.11(18)
C22 C23 H23 119.9
C24 C23 H23 119.9
C23 C24 C19 120.36(17)
C23 C24 H24 119.8
C19 C24 H24 119.8
C4 C25 H25A 109.5
C4 C25 H25B 109.5
H25A C25 H25B 109.5
C4 C25 H25C 109.5
H25A C25 H25C 109.5
H25B C25 H25C 109.5
C27 C26 C31 118.61(16)
C27 C26 C8 119.70(15)
C31 C26 C8 121.69(15)
C26 C27 C28 120.16(17)
C26 C27 H27 119.9
C28 C27 H27 119.9
C29 C28 C27 120.97(18)
C29 C28 H28 119.5
C27 C28 H28 119.5
C30 C29 C28 119.42(17)
C30 C29 H29 120.3
C28 C29 H29 120.3
C29 C30 C31 119.67(17)
C29 C30 H30 120.2
C31 C30 H30 120.2
C30 C31 C26 121.17(16)
C30 C31 H31 119.4
C26 C31 H31 119.4
C33 C32 C37 118.64(16)
C33 C32 C9 121.17(15)
C37 C32 C9 120.18(15)
C34 C33 C32 120.40(17)
C34 C33 H33 119.8
C32 C33 H33 119.8
C35 C34 C33 120.54(17)
C35 C34 H34 119.7
C33 C34 H34 119.7
C34 C35 C36 119.41(17)
C34 C35 H35 120.3
C36 C35 H35 120.3
C35 C36 C37 120.12(17)
C35 C36 H36 119.9
C37 C36 H36 119.9
C36 C37 C32 120.88(16)
C36 C37 H37 119.6
C32 C37 H37 119.6
N1 C38 C10 178.63(19)
C40 C39 O2 121.05(14)
C40 C39 C51 130.83(15)
O2 C39 C51 108.11(13)
C39 C40 C41 120.55(14)
C39 C40 C57 119.16(15)
C41 C40 C57 119.84(14)
C42 C41 C50 118.15(15)
C42 C41 C40 126.14(15)
C50 C41 C40 115.69(14)
C41 C42 C43 118.06(15)
C41 C42 C63 125.14(16)
C43 C42 C63 116.76(15)
C44 C43 C42 123.92(16)
C44 C43 H43 118.0
C42 C43 H43 118.0
C43 C44 C45 120.01(16)
C43 C44 H44 120.0
C45 C44 H44 120.0
C44 C45 C50 116.82(15)
C44 C45 C46 123.00(15)
C50 C45 C46 120.17(15)
C47 C46 C45 120.03(15)
C47 C46 C64 120.41(14)
C45 C46 C64 119.55(14)
C46 C47 C48 119.58(14)
C46 C47 C70 121.75(15)
C48 C47 C70 118.66(14)
C49 C48 C47 120.07(15)
C49 C48 C76 118.13(15)
C47 C48 C76 121.76(14)
O2 C49 C48 116.85(14)
O2 C49 C50 121.09(14)
C48 C49 C50 122.03(15)
C49 C50 C45 118.07(15)
C49 C50 C41 119.46(15)
C45 C50 C41 122.46(15)
C56 C51 C52 118.60(15)
C56 C51 C39 122.54(15)
C52 C51 C39 118.78(14)
C53 C52 C51 120.50(16)
C53 C52 H52 119.7
C51 C52 H52 119.7
C52 C53 C54 120.46(17)
C52 C53 H53 119.8
C54 C53 H53 119.8
C53 C54 C55 119.47(16)
C53 C54 H54 120.3
C55 C54 H54 120.3
C56 C55 C54 120.54(16)
C56 C55 H55 119.7
C54 C55 H55 119.7
C55 C56 C51 120.37(16)
C55 C56 H56 119.8
C51 C56 H56 119.8
C62 C57 C58 118.74(15)
C62 C57 C40 122.10(14)
C58 C57 C40 119.14(15)
C59 C58 C57 120.47(17)
C59 C58 H58 119.8
C57 C58 H58 119.8
C60 C59 C58 120.36(16)
C60 C59 H59 119.8
C58 C59 H59 119.8
C59 C60 C61 119.23(17)
C59 C60 H60 120.4
C61 C60 H60 120.4
C62 C61 C60 120.57(18)
C62 C61 H61 119.7
C60 C61 H61 119.7
C61 C62 C57 120.62(16)
C61 C62 H62 119.7
C57 C62 H62 119.7
C42 C63 H63A 109.5
C42 C63 H63B 109.5
H63A C63 H63B 109.5
C42 C63 H63C 109.5
H63A C63 H63C 109.5
H63B C63 H63C 109.5
C65 C64 C69 118.29(16)
C65 C64 C46 120.67(14)
C69 C64 C46 121.02(15)
C66 C65 C64 120.91(15)
C66 C65 H65 119.5
C64 C65 H65 119.5
C65 C66 C67 120.09(16)
C65 C66 H66 120.0
C67 C66 H66 120.0
C68 C67 C66 119.85(16)
C68 C67 H67 120.1
C66 C67 H67 120.1
C69 C68 C67 119.88(15)
C69 C68 H68 120.1
C67 C68 H68 120.1
C68 C69 C64 120.95(16)
C68 C69 H69 119.5
C64 C69 H69 119.5
C71 C70 C75 118.48(15)
C71 C70 C47 121.40(14)
C75 C70 C47 120.10(14)
C72 C71 C70 121.14(15)
C72 C71 H71 119.4
C70 C71 H71 119.4
C73 C72 C71 119.76(16)
C73 C72 H72 120.1
C71 C72 H72 120.1
C74 C73 C72 119.59(16)
C74 C73 H73 120.2
C72 C73 H73 120.2
C75 C74 C73 120.68(16)
C75 C74 H74 119.7
C73 C74 H74 119.7
C74 C75 C70 120.34(16)
C74 C75 H75 119.8
C70 C75 H75 119.8
N2 C76 C48 179.14(19)

loop_
_geom_bond_atom_site_label_1
_geom_bond_atom_site_label_2
_geom_bond_distance
O1 C11 1.3756(18)
O1 C1 1.3945(18)
O2 C49 1.3662(18)
O2 C39 1.4027(17)
N1 C38 1.154(2)
N2 C76 1.151(2)
C1 C2 1.349(2)
C1 C13 1.486(2)
C2 C3 1.480(2)
C2 C19 1.500(2)
C3 C4 1.402(2)
C3 C12 1.431(2)
C4 C5 1.415(2)
C4 C25 1.512(2)
C5 C6 1.372(2)
C5 H5 0.9500
C6 C7 1.420(2)
C6 H6 0.9500
C7 C12 1.427(2)
C7 C8 1.438(2)
C8 C9 1.392(2)
C8 C26 1.498(2)
C9 C10 1.421(2)
C9 C32 1.494(2)
C10 C11 1.384(2)
C10 C38 1.457(2)
C11 C12 1.409(2)
C13 C18 1.393(2)
C13 C14 1.399(2)
C14 C15 1.387(2)
C14 H14 0.9500
C15 C16 1.386(2)
C15 H15 0.9500
C16 C17 1.385(2)
C16 H16 0.9500
C17 C18 1.392(2)
C17 H17 0.9500
C18 H18 0.9500
C19 C20 1.393(2)
C19 C24 1.396(2)
C20 C21 1.390(2)
C20 H20 0.9500
C21 C22 1.385(3)
C21 H21 0.9500
C22 C23 1.384(2)
C22 H22 0.9500
C23 C24 1.393(2)
C23 H23 0.9500
C24 H24 0.9500
C25 H25A 0.9800
C25 H25B 0.9800
C25 H25C 0.9800
C26 C27 1.389(2)
C26 C31 1.401(2)
C27 C28 1.393(2)
C27 H27 0.9500
C28 C29 1.389(3)
C28 H28 0.9500
C29 C30 1.388(3)
C29 H29 0.9500
C30 C31 1.394(2)
C30 H30 0.9500
C31 H31 0.9500
C32 C33 1.395(2)
C32 C37 1.395(2)
C33 C34 1.393(2)
C33 H33 0.9500
C34 C35 1.388(3)
C34 H34 0.9500
C35 C36 1.390(2)
C35 H35 0.9500
C36 C37 1.391(2)
C36 H36 0.9500
C37 H37 0.9500
C39 C40 1.355(2)
C39 C51 1.481(2)
C40 C41 1.477(2)
C40 C57 1.499(2)
C41 C42 1.401(2)
C41 C50 1.442(2)
C42 C43 1.408(2)
C42 C63 1.514(2)
C43 C44 1.374(2)
C43 H43 0.9500
C44 C45 1.418(2)
C44 H44 0.9500
C45 C50 1.421(2)
C45 C46 1.445(2)
C46 C47 1.389(2)
C46 C64 1.491(2)
C47 C48 1.432(2)
C47 C70 1.496(2)
C48 C49 1.386(2)
C48 C76 1.449(2)
C49 C50 1.414(2)
C51 C56 1.402(2)
C51 C52 1.402(2)
C52 C53 1.386(2)
C52 H52 0.9500
C53 C54 1.388(2)
C53 H53 0.9500
C54 C55 1.391(2)
C54 H54 0.9500
C55 C56 1.385(2)
C55 H55 0.9500
C56 H56 0.9500
C57 C62 1.391(2)
C57 C58 1.402(2)
C58 C59 1.391(2)
C58 H58 0.9500
C59 C60 1.390(2)
C59 H59 0.9500
C60 C61 1.391(2)
C60 H60 0.9500
C61 C62 1.388(2)
C61 H61 0.9500
C62 H62 0.9500
C63 H63A 0.9800
C63 H63B 0.9800
C63 H63C 0.9800
C64 C65 1.398(2)
C64 C69 1.398(2)
C65 C66 1.379(2)
C65 H65 0.9500
C66 C67 1.392(2)
C66 H66 0.9500
C67 C68 1.386(2)
C67 H67 0.9500
C68 C69 1.385(2)
C68 H68 0.9500
C69 H69 0.9500
C70 C71 1.395(2)
C70 C75 1.399(2)
C71 C72 1.392(2)
C71 H71 0.9500
C72 C73 1.389(2)
C72 H72 0.9500
C73 C74 1.388(2)
C73 H73 0.9500
C74 C75 1.387(2)
C74 H74 0.9500
C75 H75 0.9500

loop_
_geom_torsion_atom_site_label_1
_geom_torsion_atom_site_label_2
_geom_torsion_atom_site_label_3
_geom_torsion_atom_site_label_4
_geom_torsion
C11 O1 C1 C2 19.6(2)
C11 O1 C1 C13 -157.63(13)
O1 C1 C2 C3 -5.6(2)
C13 C1 C2 C3 170.92(15)
O1 C1 C2 C19 -177.59(13)
C13 C1 C2 C19 -1.1(3)
C1 C2 C3 C4 172.19(15)
C19 C2 C3 C4 -16.1(2)
C1 C2 C3 C12 -10.3(2)
C19 C2 C3 C12 161.34(14)
C12 C3 C4 C5 -8.7(2)
C2 C3 C4 C5 168.67(14)
C12 C3 C4 C25 168.74(15)
C2 C3 C4 C25 -13.8(2)
C3 C4 C5 C6 4.0(2)
C25 C4 C5 C6 -173.67(15)
C4 C5 C6 C7 3.2(2)
C5 C6 C7 C12 -5.1(2)
C5 C6 C7 C8 174.89(15)
C6 C7 C8 C9 -178.66(14)
C12 C7 C8 C9 1.3(2)
C6 C7 C8 C26 3.8(2)
C12 C7 C8 C26 -176.18(14)
C7 C8 C9 C10 1.6(2)
C26 C8 C9 C10 179.10(14)
C7 C8 C9 C32 -177.77(14)
C26 C8 C9 C32 -0.3(2)
C8 C9 C10 C11 -2.7(2)
C32 C9 C10 C11 176.69(14)
C8 C9 C10 C38 176.51(14)
C32 C9 C10 C38 -4.1(2)
C1 O1 C11 C10 164.71(14)
C1 O1 C11 C12 -17.0(2)
C9 C10 C11 O1 179.13(13)
C38 C10 C11 O1 -0.2(2)
C9 C10 C11 C12 0.8(2)
C38 C10 C11 C12 -178.46(14)
O1 C11 C12 C7 -176.15(13)
C10 C11 C12 C7 2.1(2)
O1 C11 C12 C3 0.7(2)
C10 C11 C12 C3 178.93(14)
C6 C7 C12 C11 176.84(13)
C8 C7 C12 C11 -3.1(2)
C6 C7 C12 C3 0.1(2)
C8 C7 C12 C3 -179.87(14)
C4 C3 C12 C11 -169.71(14)
C2 C3 C12 C11 12.6(2)
C4 C3 C12 C7 6.9(2)
C2 C3 C12 C7 -170.73(13)
C2 C1 C13 C18 145.08(18)
O1 C1 C13 C18 -38.0(2)
C2 C1 C13 C14 -40.8(3)
O1 C1 C13 C14 136.03(16)
C18 C13 C14 C15 0.2(3)
C1 C13 C14 C15 -173.95(16)
C13 C14 C15 C16 -1.1(3)
C14 C15 C16 C17 0.6(3)
C15 C16 C17 C18 0.9(3)
C16 C17 C18 C13 -1.8(3)
C14 C13 C18 C17 1.2(2)
C1 C13 C18 C17 175.48(16)
C1 C2 C19 C20 113.73(18)
C3 C2 C19 C20 -58.1(2)
C1 C2 C19 C24 -62.3(2)
C3 C2 C19 C24 125.86(17)
C24 C19 C20 C21 0.5(2)
C2 C19 C20 C21 -175.67(16)
C19 C20 C21 C22 0.2(3)
C20 C21 C22 C23 -0.4(3)
C21 C22 C23 C24 0.0(3)
C22 C23 C24 C19 0.7(3)
C20 C19 C24 C23 -0.9(3)
C2 C19 C24 C23 175.17(15)
C9 C8 C26 C27 -69.3(2)
C7 C8 C26 C27 108.21(18)
C9 C8 C26 C31 110.64(18)
C7 C8 C26 C31 -71.9(2)
C31 C26 C27 C28 -0.7(2)
C8 C26 C27 C28 179.18(16)
C26 C27 C28 C29 0.3(3)
C27 C28 C29 C30 0.1(3)
C28 C29 C30 C31 0.1(3)
C29 C30 C31 C26 -0.6(3)
C27 C26 C31 C30 0.9(2)
C8 C26 C31 C30 -179.03(15)
C8 C9 C32 C33 -58.7(2)
C10 C9 C32 C33 121.90(18)
C8 C9 C32 C37 119.92(17)
C10 C9 C32 C37 -59.5(2)
C37 C32 C33 C34 -1.3(3)
C9 C32 C33 C34 177.34(15)
C32 C33 C34 C35 0.9(3)
C33 C34 C35 C36 0.2(3)
C34 C35 C36 C37 -0.8(3)
C35 C36 C37 C32 0.3(3)
C33 C32 C37 C36 0.7(2)
C9 C32 C37 C36 -177.94(15)
C11 C10 C38 N1 22(8)
C9 C10 C38 N1 -157(8)
C49 O2 C39 C40 -16.4(2)
C49 O2 C39 C51 162.66(12)
O2 C39 C40 C41 2.5(2)
C51 C39 C40 C41 -176.36(14)
O2 C39 C40 C57 174.72(13)
C51 C39 C40 C57 -4.1(3)
C39 C40 C41 C42 -170.67(15)
C57 C40 C41 C42 17.2(2)
C39 C40 C41 C50 10.6(2)
C57 C40 C41 C50 -161.59(13)
C50 C41 C42 C43 7.7(2)
C40 C41 C42 C43 -170.99(14)
C50 C41 C42 C63 -169.84(14)
C40 C41 C42 C63 11.4(3)
C41 C42 C43 C44 -2.3(2)
C63 C42 C43 C44 175.52(14)
C42 C43 C44 C45 -3.8(2)
C43 C44 C45 C50 3.9(2)
C43 C44 C45 C46 -175.15(14)
C44 C45 C46 C47 178.53(14)
C50 C45 C46 C47 -0.5(2)
C44 C45 C46 C64 -2.8(2)
C50 C45 C46 C64 178.19(13)
C45 C46 C47 C48 -1.5(2)
C64 C46 C47 C48 179.87(13)
C45 C46 C47 C70 179.52(13)
C64 C46 C47 C70 0.9(2)
C46 C47 C48 C49 1.6(2)
C70 C47 C48 C49 -179.34(13)
C46 C47 C48 C76 -176.00(14)
C70 C47 C48 C76 3.0(2)
C39 O2 C49 C48 -165.44(12)
C39 O2 C49 C50 16.6(2)
C47 C48 C49 O2 -177.68(13)
C76 C48 C49 O2 0.0(2)
C47 C48 C49 C50 0.2(2)
C76 C48 C49 C50 177.94(14)
O2 C49 C50 C45 175.67(13)
C48 C49 C50 C45 -2.2(2)
O2 C49 C50 C41 -3.0(2)
C48 C49 C50 C41 179.17(13)
C44 C45 C50 C49 -176.80(13)
C46 C45 C50 C49 2.3(2)
C44 C45 C50 C41 1.8(2)
C46 C45 C50 C41 -179.11(13)
C42 C41 C50 C49 170.86(14)
C40 C41 C50 C49 -10.3(2)
C42 C41 C50 C45 -7.7(2)
C40 C41 C50 C45 171.12(14)
C40 C39 C51 C56 34.3(3)
O2 C39 C51 C56 -144.71(15)
C40 C39 C51 C52 -148.98(17)
O2 C39 C51 C52 32.05(18)
C56 C51 C52 C53 -2.7(2)
C39 C51 C52 C53 -179.61(14)
C51 C52 C53 C54 1.5(2)
C52 C53 C54 C55 0.6(2)
C53 C54 C55 C56 -1.3(2)
C54 C55 C56 C51 0.1(3)
C52 C51 C56 C55 1.9(2)
C39 C51 C56 C55 178.72(14)
C39 C40 C57 C62 68.3(2)
C41 C40 C57 C62 -119.40(18)
C39 C40 C57 C58 -110.19(18)
C41 C40 C57 C58 62.1(2)
C62 C57 C58 C59 -0.3(2)
C40 C57 C58 C59 178.24(15)
C57 C58 C59 C60 0.5(3)
C58 C59 C60 C61 -0.4(3)
C59 C60 C61 C62 0.1(3)
C60 C61 C62 C57 0.2(3)
C58 C57 C62 C61 0.0(3)
C40 C57 C62 C61 -178.55(15)
C47 C46 C64 C65 60.6(2)
C45 C46 C64 C65 -118.11(16)
C47 C46 C64 C69 -117.98(17)
C45 C46 C64 C69 63.4(2)
C69 C64 C65 C66 1.6(2)
C46 C64 C65 C66 -176.95(15)
C64 C65 C66 C67 -0.8(3)
C65 C66 C67 C68 -0.9(3)
C66 C67 C68 C69 1.6(2)
C67 C68 C69 C64 -0.7(3)
C65 C64 C69 C68 -0.9(2)
C46 C64 C69 C68 177.66(15)
C46 C47 C70 C71 56.7(2)
C48 C47 C70 C71 -122.32(17)
C46 C47 C70 C75 -121.42(18)
C48 C47 C70 C75 59.6(2)
C75 C70 C71 C72 1.2(3)
C47 C70 C71 C72 -176.99(15)
C70 C71 C72 C73 -0.7(3)
C71 C72 C73 C74 -0.1(3)
C72 C73 C74 C75 0.3(3)
C73 C74 C75 C70 0.2(3)
C71 C70 C75 C74 -0.9(3)
C47 C70 C75 C74 177.27(15)
C49 C48 C76 N2 -6(13)
C47 C48 C76 N2 171(100)
